data_2023048
loop_
_publ_author_name
'Gautam, Ram N.'
'Sonkar, Sankatha P.'
'Yadav, Shailendra'
'Nath, Paras'
'Bharty, Manoj K.'

_publ_section_title
;
 Co<sup>II</sup>-catalysed synthesis of
 <i>N</i>-(4-meth-oxy-phen-yl)-5-(pyridin-4-yl)-1,3,4-oxa-diazol-2-amine
 hemi-hydro-chloride monohydrate.
;
_journal_coeditor_code HB8088
_journal_issue 'Pt 4'
_journal_name_full 'Acta crystallographica. Section E, Crystallographic communications'
_journal_page_first 351
_journal_page_last 354
_journal_paper_doi 10.1107/S2056989024002044
_journal_volume 80
_journal_year 2024
_chemical_formula_iupac 'C28 H25 N8 O4 +, Cl -, 2H2 O'
_chemical_formula_moiety 'C28 H25 N8 O4 +, Cl -, 2(H2 O)'
_chemical_formula_sum 'C28 H29 Cl N8 O6'
_chemical_formula_weight 609.04
_chemical_name_common
;
<i>N</i>-(4-methoxyphenyl)-5-(pyridin-4-yl)-1,3,4-oxadiazol-2-amine
hemihydrochloride monohydrate
;
_chemical_name_systematic
;
<i>N</i>-(4-Methoxyphenyl)-5-(pyridin-4-yl)-1,3,4-oxadiazol-2-amine
4-{5-[(4-methoxyphenyl)amino]-1,3,4-oxadiazol-2-yl}pyridin-1-ium
chloride dihydrate
;
_space_group_crystal_system monoclinic
_space_group_IT_number 15
_space_group_name_Hall '-C 2yc'
_space_group_name_H-M_alt 'C 1 2/c 1'
_atom_sites_solution_hydrogens mixed
_atom_sites_solution_primary dual
_audit_creation_method SHELXL-2018/3
_cell_angle_alpha 90
_cell_angle_beta 107.006(4)
_cell_angle_gamma 90
_cell_formula_units_Z 4
_cell_length_a 20.5406(9)
_cell_length_b 13.7457(5)
_cell_length_c 10.5650(3)
_cell_measurement_reflns_used 8519
_cell_measurement_temperature 293(2)
_cell_measurement_theta_max 26.1520
_cell_measurement_theta_min 2.4650
_cell_volume 2852.54(19)
_computing_cell_refinement
;
FRAMBO (Bruker, 2004)
;
_computing_data_collection
;
FRAMBO (Bruker, 2004)
;
_computing_data_reduction
;
FRAMBO (Bruker, 2004)
;
_computing_molecular_graphics
;
SHELXTL (Sheldrick, 2008)
;
_computing_publication_material
;
SHELXTL (Sheldrick, 2008)
;
_computing_structure_refinement
;
<i>SHELXL2018/3</i> (Sheldrick, 2015)
;
_computing_structure_solution
;
SHELXTL (Sheldrick, 2008)
;
_diffrn_ambient_temperature 293(2)
_diffrn_measured_fraction_theta_full 0.999
_diffrn_measured_fraction_theta_max 0.964
_diffrn_measurement_device_type 'Bruker multiwire proportional'
_diffrn_measurement_method 'phi and omega scans'
_diffrn_radiation_type MoK\a
_diffrn_radiation_wavelength 0.71073
_diffrn_reflns_av_R_equivalents 0.0292
_diffrn_reflns_av_unetI/netI 0.0270
_diffrn_reflns_limit_h_max 25
_diffrn_reflns_limit_h_min -25
_diffrn_reflns_limit_k_max 13
_diffrn_reflns_limit_k_min -17
_diffrn_reflns_limit_l_max 11
_diffrn_reflns_limit_l_min -13
_diffrn_reflns_number 16772
_diffrn_reflns_theta_full 25.500
_diffrn_reflns_theta_max 27.000
_diffrn_reflns_theta_min 2.472
_diffrn_source 'sealed tube'
_diffrn_standards_decay_% 0
_diffrn_standards_interval_count 0
_diffrn_standards_number 0
_exptl_absorpt_coefficient_mu 0.192
_exptl_absorpt_correction_T_max 1.00000
_exptl_absorpt_correction_T_min 0.56472
_exptl_absorpt_correction_type none
_exptl_crystal_colour pinkish
_exptl_crystal_density_diffrn 1.418
_exptl_crystal_description block
_exptl_crystal_F_000 1276
_exptl_crystal_size_max 0.32
_exptl_crystal_size_mid 0.26
_exptl_crystal_size_min 0.24
_refine_diff_density_max 0.195
_refine_diff_density_min -0.176
_refine_ls_extinction_method none
_refine_ls_goodness_of_fit_ref 0.977
_refine_ls_hydrogen_treatment mixed
_refine_ls_matrix_type full
_refine_ls_number_parameters 205
_refine_ls_number_reflns 3009
_refine_ls_number_restraints 0
_refine_ls_restrained_S_all 0.977
_refine_ls_R_factor_all 0.0690
_refine_ls_R_factor_gt 0.0412
_refine_ls_shift/su_max 0.000
_refine_ls_shift/su_mean 0.000
_refine_ls_structure_factor_coef Fsqd
_refine_ls_weighting_details 'w=1/[\s^2^(Fo^2^)+(0.0602P)^2^+1.1461P] where P=(Fo^2^+2Fc^2^)/3'
_refine_ls_weighting_scheme calc
_refine_ls_wR_factor_gt 0.1033
_refine_ls_wR_factor_ref 0.1186
_reflns_number_gt 2026
_reflns_number_total 3121
_reflns_threshold_expression 'I > 2\s(I)'
_cod_data_source_file hb8088.cif
_cod_data_source_block I
_cod_depositor_comments 'Adding full bibliography for 2023048.cif.'
_cod_original_sg_symbol_H-M 'C 2/c'
_cod_database_code 2023048
_shelx_space_group_comment
;
The symmetry employed for this shelxl refinement is uniquely defined
by the following loop, which should always be used as a source of
symmetry information in preference to the above space-group names.
They are only intended as comments.
;

loop_
_space_group_symop_operation_xyz
'x, y, z'
'-x, y, -z+1/2'
'x+1/2, y+1/2, z'
'-x+1/2, y+1/2, -z+1/2'
'-x, -y, -z'
'x, -y, z-1/2'
'-x+1/2, -y+1/2, -z'
'x+1/2, -y+1/2, z-1/2'

loop_
_atom_site_type_symbol
_atom_site_label
_atom_site_fract_x
_atom_site_fract_y
_atom_site_fract_z
_atom_site_U_iso_or_equiv
_atom_site_adp_type
_atom_site_calc_flag
_atom_site_occupancy
_atom_site_disorder_assembly
_atom_site_disorder_group
Cl Cl1 0.500000 0.49848(5) 0.750000 0.0696(3) Uani d 1 . .
O O1 0.60240(6) 0.24882(8) 0.73971(10) 0.0438(3) Uani d 1 . .
O O2 0.73500(8) 0.20297(12) 0.12535(14) 0.0738(4) Uani d 1 . .
N N4 0.52376(7) 0.20300(10) 1.14485(13) 0.0447(4) Uani d 1 . .
N N1 0.63480(7) 0.26868(11) 0.55203(13) 0.0470(4) Uani d 1 . .
H H1 0.627028 0.329212 0.562248 0.056 Uiso calc 1 . .
N N2 0.62683(8) 0.11322(11) 0.64893(14) 0.0567(4) Uani d 1 . .
O O3 0.59808(11) 0.46965(13) 0.5629(3) 0.0817(5) Uani d 1 . .
N N3 0.60728(9) 0.08972(11) 0.76220(15) 0.0579(4) Uani d 1 . .
C C3 0.57017(8) 0.18290(12) 0.92666(15) 0.0395(4) Uani d 1 . .
C C1 0.62287(8) 0.20733(13) 0.64050(15) 0.0423(4) Uani d 1 . .
C C2 0.59381(8) 0.16960(12) 0.81088(16) 0.0421(4) Uani d 1 . .
C C7 0.55180(9) 0.27308(13) 0.96298(16) 0.0465(4) Uani d 1 . .
H H7 0.554704 0.328207 0.913884 0.056 Uiso calc 1 . .
C C8 0.65878(8) 0.24517(13) 0.44342(16) 0.0438(4) Uani d 1 . .
C C6 0.52914(9) 0.27987(13) 1.07303(16) 0.0481(4) Uani d 1 . .
H H6 0.517179 0.340647 1.097866 0.058 Uiso calc 1 . .
C C4 0.56536(9) 0.10281(13) 1.00308(17) 0.0489(4) Uani d 1 . .
H H4 0.577659 0.041269 0.981505 0.059 Uiso calc 1 . .
C C5 0.54218(9) 0.11591(13) 1.11088(17) 0.0504(5) Uani d 1 . .
H H5 0.539154 0.062199 1.162390 0.060 Uiso calc 1 . .
C C13 0.66769(10) 0.32122(14) 0.36423(17) 0.0526(5) Uani d 1 . .
H H13 0.656561 0.384241 0.382362 0.063 Uiso calc 1 . .
C C11 0.70949(9) 0.21120(15) 0.23119(17) 0.0537(5) Uani d 1 . .
C C9 0.67449(9) 0.15188(14) 0.41413(17) 0.0514(5) Uani d 1 . .
H H9 0.668165 0.100040 0.465852 0.062 Uiso calc 1 . .
C C12 0.69280(10) 0.30451(15) 0.25909(19) 0.0578(5) Uani d 1 . .
H H12 0.698590 0.356168 0.206558 0.069 Uiso calc 1 . .
C C10 0.69972(10) 0.13515(15) 0.30768(18) 0.0560(5) Uani d 1 . .
H H10 0.710046 0.072074 0.288146 0.067 Uiso calc 1 . .
C C14 0.75778(13) 0.11035(19) 0.0984(2) 0.0827(7) Uani d 1 . .
H H14A 0.774283 0.114498 0.022456 0.124 Uiso calc 1 . .
H H14B 0.793818 0.088726 0.173472 0.124 Uiso calc 1 . .
H H14C 0.720706 0.064931 0.081080 0.124 Uiso calc 1 . .
H H22 0.5797(18) 0.477(2) 0.621(3) 0.129(14) Uiso d 1 . .
H H21 0.578(2) 0.478(3) 0.485(4) 0.159(18) Uiso d 1 . .
H H4N 0.500000 0.205(2) 1.250000 0.092(10) Uiso d 1 . .

loop_
_atom_site_aniso_label
_atom_site_aniso_U_11
_atom_site_aniso_U_22
_atom_site_aniso_U_33
_atom_site_aniso_U_12
_atom_site_aniso_U_13
_atom_site_aniso_U_23
Cl1 0.1079(7) 0.0494(4) 0.0619(4) 0.000 0.0413(4) 0.000
O1 0.0531(7) 0.0434(7) 0.0391(6) 0.0010(5) 0.0201(5) -0.0004(5)
O2 0.0879(11) 0.0901(11) 0.0591(8) 0.0004(9) 0.0458(8) -0.0021(8)
N4 0.0507(9) 0.0484(9) 0.0375(7) 0.0013(7) 0.0168(6) -0.0010(6)
N1 0.0547(9) 0.0476(8) 0.0434(8) -0.0006(7) 0.0218(7) 0.0003(7)
N2 0.0838(12) 0.0460(10) 0.0518(9) -0.0039(8) 0.0380(8) -0.0053(7)
O3 0.1057(15) 0.0670(11) 0.0814(13) 0.0140(9) 0.0413(13) -0.0026(9)
N3 0.0875(12) 0.0457(9) 0.0520(9) -0.0028(8) 0.0386(9) -0.0040(7)
C3 0.0413(9) 0.0428(9) 0.0346(8) -0.0022(7) 0.0115(7) -0.0011(7)
C1 0.0421(9) 0.0488(10) 0.0371(9) -0.0036(8) 0.0133(7) -0.0054(7)
C2 0.0471(10) 0.0406(9) 0.0395(9) -0.0022(7) 0.0141(8) -0.0009(7)
C7 0.0604(11) 0.0395(9) 0.0421(9) 0.0029(8) 0.0189(8) 0.0033(7)
C8 0.0408(9) 0.0546(11) 0.0361(8) -0.0040(8) 0.0116(7) -0.0016(8)
C6 0.0597(11) 0.0424(10) 0.0457(10) 0.0045(8) 0.0209(9) -0.0018(8)
C4 0.0628(12) 0.0398(10) 0.0493(10) 0.0033(8) 0.0245(9) 0.0018(8)
C5 0.0633(12) 0.0445(10) 0.0476(10) 0.0016(9) 0.0228(9) 0.0079(8)
C13 0.0592(12) 0.0552(11) 0.0469(10) -0.0007(9) 0.0208(9) 0.0019(8)
C11 0.0504(11) 0.0751(14) 0.0397(9) -0.0067(9) 0.0195(8) -0.0036(9)
C9 0.0597(12) 0.0548(12) 0.0446(10) -0.0049(9) 0.0231(9) 0.0002(8)
C12 0.0639(13) 0.0655(13) 0.0484(10) -0.0049(10) 0.0235(9) 0.0070(9)
C10 0.0595(12) 0.0595(12) 0.0534(11) -0.0021(9) 0.0236(9) -0.0085(9)
C14 0.0935(18) 0.0996(19) 0.0706(14) -0.0045(15) 0.0485(13) -0.0172(13)

loop_
_atom_type_symbol
_atom_type_description
_atom_type_scat_dispersion_real
_atom_type_scat_dispersion_imag
_atom_type_scat_source
C C 0.0033 0.0016 'International Tables Vol C Tables 4.2.6.8 and 6.1.1.4'
H H 0.0000 0.0000 'International Tables Vol C Tables 4.2.6.8 and 6.1.1.4'
N N 0.0061 0.0033 'International Tables Vol C Tables 4.2.6.8 and 6.1.1.4'
O O 0.0106 0.0060 'International Tables Vol C Tables 4.2.6.8 and 6.1.1.4'
Cl Cl 0.1484 0.1585 'International Tables Vol C Tables 4.2.6.8 and 6.1.1.4'

loop_
_geom_angle_atom_site_label_1
_geom_angle_atom_site_label_2
_geom_angle_atom_site_label_3
_geom_angle_site_symmetry_1
_geom_angle_site_symmetry_3
_geom_angle
_geom_angle_publ_flag
C1 O1 C2 . . 102.04(13) ?
C11 O2 C14 . . 117.79(17) ?
C6 N4 C5 . . 118.91(15) ?
C6 N4 H4N . . 124.9(13) ?
C5 N4 H4N . . 116.2(13) ?
C1 N1 C8 . . 127.16(15) ?
C1 N1 H1 . . 116.4 ?
C8 N1 H1 . . 116.4 ?
C1 N2 N3 . . 105.04(14) ?
H22 O3 H21 . . 122(4) ?
C2 N3 N2 . . 107.14(14) ?
C7 C3 C4 . . 118.62(16) ?
C7 C3 C2 . . 122.13(15) ?
C4 C3 C2 . . 119.25(15) ?
N2 C1 N1 . . 131.13(16) ?
N2 C1 O1 . . 113.05(14) ?
N1 C1 O1 . . 115.82(15) ?
N3 C2 O1 . . 112.73(15) ?
N3 C2 C3 . . 127.75(15) ?
O1 C2 C3 . . 119.50(14) ?
C6 C7 C3 . . 118.86(16) ?
C6 C7 H7 . . 120.6 ?
C3 C7 H7 . . 120.6 ?
C9 C8 C13 . . 119.05(17) ?
C9 C8 N1 . . 123.71(16) ?
C13 C8 N1 . . 117.23(16) ?
N4 C6 C7 . . 122.38(16) ?
N4 C6 H6 . . 118.8 ?
C7 C6 H6 . . 118.8 ?
C5 C4 C3 . . 118.79(16) ?
C5 C4 H4 . . 120.6 ?
C3 C4 H4 . . 120.6 ?
N4 C5 C4 . . 122.43(16) ?
N4 C5 H5 . . 118.8 ?
C4 C5 H5 . . 118.8 ?
C12 C13 C8 . . 120.64(18) ?
C12 C13 H13 . . 119.7 ?
C8 C13 H13 . . 119.7 ?
C10 C11 O2 . . 125.05(19) ?
C10 C11 C12 . . 119.59(17) ?
O2 C11 C12 . . 115.36(18) ?
C8 C9 C10 . . 120.20(18) ?
C8 C9 H9 . . 119.9 ?
C10 C9 H9 . . 119.9 ?
C13 C12 C11 . . 120.19(18) ?
C13 C12 H12 . . 119.9 ?
C11 C12 H12 . . 119.9 ?
C11 C10 C9 . . 120.31(19) ?
C11 C10 H10 . . 119.8 ?
C9 C10 H10 . . 119.8 ?
O2 C14 H14A . . 109.5 ?
O2 C14 H14B . . 109.5 ?
H14A C14 H14B . . 109.5 ?
O2 C14 H14C . . 109.5 ?
H14A C14 H14C . . 109.5 ?
H14B C14 H14C . . 109.5 ?

loop_
_geom_bond_atom_site_label_1
_geom_bond_atom_site_label_2
_geom_bond_site_symmetry_2
_geom_bond_distance
_geom_bond_publ_flag
O1 C1 . 1.3634(19) ?
O1 C2 . 1.3637(19) ?
O2 C11 . 1.371(2) ?
O2 C14 . 1.414(3) ?
N4 C6 . 1.324(2) ?
N4 C5 . 1.336(2) ?
N4 H4N . 1.3379(15) ?
N1 C1 . 1.334(2) ?
N1 C8 . 1.412(2) ?
N1 H1 . 0.8600 ?
N2 C1 . 1.298(2) ?
N2 N3 . 1.407(2) ?
O3 H22 . 0.82(4) ?
O3 H21 . 0.81(4) ?
N3 C2 . 1.277(2) ?
C3 C7 . 1.382(2) ?
C3 C4 . 1.386(2) ?
C3 C2 . 1.454(2) ?
C7 C6 . 1.376(2) ?
C7 H7 . 0.9300 ?
C8 C9 . 1.379(3) ?
C8 C13 . 1.384(2) ?
C6 H6 . 0.9300 ?
C4 C5 . 1.369(2) ?
C4 H4 . 0.9300 ?
C5 H5 . 0.9300 ?
C13 C12 . 1.374(3) ?
C13 H13 . 0.9300 ?
C11 C10 . 1.371(3) ?
C11 C12 . 1.382(3) ?
C9 C10 . 1.388(2) ?
C9 H9 . 0.9300 ?
C12 H12 . 0.9300 ?
C10 H10 . 0.9300 ?
C14 H14A . 0.9600 ?
C14 H14B . 0.9600 ?
C14 H14C . 0.9600 ?

loop_
_geom_hbond_atom_site_label_D
_geom_hbond_atom_site_label_H
_geom_hbond_atom_site_label_A
_geom_hbond_site_symmetry_A
_geom_hbond_distance_DH
_geom_hbond_distance_HA
_geom_hbond_distance_DA
_geom_hbond_angle_DHA
_geom_hbond_publ_flag
N4 H4N N4 2_657 1.3379(15) 1.3379(15) 2.675(3) 178(3) yes
N1 H1 O3 . 0.86 2.02 2.875(2) 172 yes
O3 H22 Cl1 . 0.82(4) 2.43(4) 3.233(2) 166(3) yes
O3 H21 Cl1 5_666 0.81(4) 2.55(4) 3.359(3) 172(4) yes
C7 H7 Cl1 . 0.93 2.93 3.7940(18) 155 yes
C6 H6 Cl1 5_667 0.93 2.82 3.7137(18) 163 yes
C5 H5 N3 6_556 0.93 2.56 3.329(2) 140 yes
C9 H9 N2 . 0.93 2.34 2.969(2) 125 yes

loop_
_geom_torsion_atom_site_label_1
_geom_torsion_atom_site_label_2
_geom_torsion_atom_site_label_3
_geom_torsion_atom_site_label_4
_geom_torsion_site_symmetry_1
_geom_torsion_site_symmetry_2
_geom_torsion_site_symmetry_3
_geom_torsion_site_symmetry_4
_geom_torsion
_geom_torsion_publ_flag
C1 N2 N3 C2 . . . . -0.2(2) ?
N3 N2 C1 N1 . . . . -179.21(18) ?
N3 N2 C1 O1 . . . . 0.22(19) ?
C8 N1 C1 N2 . . . . -3.2(3) ?
C8 N1 C1 O1 . . . . 177.42(14) ?
C2 O1 C1 N2 . . . . -0.20(18) ?
C2 O1 C1 N1 . . . . 179.33(14) ?
N2 N3 C2 O1 . . . . 0.0(2) ?
N2 N3 C2 C3 . . . . 178.69(16) ?
C1 O1 C2 N3 . . . . 0.08(18) ?
C1 O1 C2 C3 . . . . -178.69(14) ?
C7 C3 C2 N3 . . . . -174.38(18) ?
C4 C3 C2 N3 . . . . 5.2(3) ?
C7 C3 C2 O1 . . . . 4.2(2) ?
C4 C3 C2 O1 . . . . -176.23(15) ?
C4 C3 C7 C6 . . . . -0.3(3) ?
C2 C3 C7 C6 . . . . 179.26(15) ?
C1 N1 C8 C9 . . . . -0.8(3) ?
C1 N1 C8 C13 . . . . -179.82(16) ?
C5 N4 C6 C7 . . . . 1.3(3) ?
C3 C7 C6 N4 . . . . -0.6(3) ?
C7 C3 C4 C5 . . . . 0.5(3) ?
C2 C3 C4 C5 . . . . -179.14(16) ?
C6 N4 C5 C4 . . . . -1.2(3) ?
C3 C4 C5 N4 . . . . 0.3(3) ?
C9 C8 C13 C12 . . . . -1.0(3) ?
N1 C8 C13 C12 . . . . 178.02(16) ?
C14 O2 C11 C10 . . . . -5.0(3) ?
C14 O2 C11 C12 . . . . 175.28(18) ?
C13 C8 C9 C10 . . . . 0.9(3) ?
N1 C8 C9 C10 . . . . -178.10(15) ?
C8 C13 C12 C11 . . . . 0.0(3) ?
C10 C11 C12 C13 . . . . 1.1(3) ?
O2 C11 C12 C13 . . . . -179.10(17) ?
O2 C11 C10 C9 . . . . 178.98(18) ?
C12 C11 C10 C9 . . . . -1.3(3) ?
C8 C9 C10 C11 . . . . 0.3(3) ?
